data_4038507
loop_
_publ_author_name
'Fang, Zheng'
'Yin, Hongshan'
'Lin, Lu'
'Wen, Shunli'
'Xie, Lili'
'Huang, Yangjie'
'Weng, Zhiqiang'

_publ_section_title
;
 Collaborative Activation of Trifluoroacetyl Diazoester by a Lewis Acid
 and Base for the Synthesis of Polysubstituted 4-Trifluoromethylpyrazoles.
;
_journal_issue 13
_journal_name_full 'The Journal of organic chemistry'
_journal_page_first 8714
_journal_page_last 8722
_journal_paper_doi 10.1021/acs.joc.0c00737
_journal_volume 85
_journal_year 2020
_chemical_formula_moiety 'C18 H17 F3 N2 O5'
_chemical_formula_sum 'C18 H17 F3 N2 O5'
_chemical_formula_weight 398.33
_space_group_crystal_system monoclinic
_space_group_IT_number 14
_space_group_name_Hall '-P 2ybc'
_space_group_name_H-M_alt 'P 1 21/c 1'
_atom_sites_solution_hydrogens geom
_atom_sites_solution_primary dual
_audit_creation_date 2019-05-24
_audit_creation_method
;
Olex2 1.2
(compiled 2018.05.29 svn.r3508 for OlexSys, GUI svn.r5506)
;
_cell_angle_alpha 90
_cell_angle_beta 95.684(7)
_cell_angle_gamma 90
_cell_formula_units_Z 4
_cell_length_a 8.6117(6)
_cell_length_b 13.1472(7)
_cell_length_c 16.2550(13)
_cell_measurement_reflns_used 1880
_cell_measurement_temperature 293.15
_cell_measurement_theta_max 71.5350
_cell_measurement_theta_min 4.3230
_cell_volume 1831.3(2)
_computing_cell_refinement 'CrysAlisPro 1.171.39.35c (Rigaku OD, 2017)'
_computing_data_collection 'CrysAlisPro 1.171.39.35c (Rigaku OD, 2017)'
_computing_data_reduction 'CrysAlisPro 1.171.39.35c (Rigaku OD, 2017)'
_computing_molecular_graphics 'Olex2 (Dolomanov et al., 2009)'
_computing_publication_material 'Olex2 (Dolomanov et al., 2009)'
_computing_structure_refinement 'ShelXL (Sheldrick, 2015)'
_computing_structure_solution 'ShelXT (Sheldrick, 2015)'
_diffrn_ambient_temperature 293.15
_diffrn_detector 'CCD plate'
_diffrn_detector_area_resol_mean 8.1281
_diffrn_detector_type Eos
_diffrn_measured_fraction_theta_full 0.997
_diffrn_measured_fraction_theta_max 0.971
_diffrn_measurement_details
;
List of Runs (angles in degrees, time in seconds):

  # Type    Start    End  Width  t~exp~   \w     \q     \k     \f   Frames
--------------------------------------------------------------------------
  1  \w    -35.00 -10.00   1.00   10.00    --  -33.50  57.00  90.00   25
  2  \w    -62.00  29.00   1.00   10.00    --  -33.50  19.00-150.00   91
  3  \w     15.00  49.00   1.00   10.00    --   36.37  77.00-150.00   34
  4  \w     54.00 104.00   1.00   10.00    --   36.37  77.00-150.00   50
  5  \w     10.00  73.00   1.00   10.00    --   36.37 -99.00 -90.00   63
  6  \w     -4.00  45.00   1.00   10.00    --   36.37 -99.00  30.00   49
  7  \w     91.00 175.00   1.00   30.00    --  108.00  45.00  60.00   84
  8  \w     94.00 120.00   1.00   30.00    --  108.00  61.00 -90.00   26
  9  \w    104.00 165.00   1.00   30.00    --  108.00  77.00   0.00   61
 10  \w     41.00 120.00   1.00   30.00    --  108.00 -61.00  90.00   79
 11  \w     78.00 121.00   1.00   30.00    --  108.00 -45.00 -90.00   43
 12  \w    129.00 173.00   1.00   30.00    --  108.00  61.00 -90.00   44
 13  \w     40.00 103.00   1.00   30.00    --  108.00 -94.00 -60.00   63
 14  \w     88.00 178.00   1.00   30.00    --  108.00  30.00 -30.00   90
;
_diffrn_measurement_device 'four-circle diffractometer'
_diffrn_measurement_device_type 'Xcalibur, Eos, Gemini'
_diffrn_measurement_method '\w scans'
_diffrn_orient_matrix_type 'CrysAlisPro convention (1999,Acta A55,543-557)'
_diffrn_orient_matrix_UB_11 -0.1245735000
_diffrn_orient_matrix_UB_12 0.0836384000
_diffrn_orient_matrix_UB_13 -0.0153387000
_diffrn_orient_matrix_UB_21 -0.0406983000
_diffrn_orient_matrix_UB_22 -0.0396017000
_diffrn_orient_matrix_UB_23 -0.0887555000
_diffrn_orient_matrix_UB_31 -0.1230317000
_diffrn_orient_matrix_UB_32 -0.0718301000
_diffrn_orient_matrix_UB_33 0.0310760000
_diffrn_radiation_monochromator graphite
_diffrn_radiation_probe x-ray
_diffrn_radiation_type CuK\a
_diffrn_radiation_wavelength 1.54184
_diffrn_reflns_av_R_equivalents 0.0303
_diffrn_reflns_av_unetI/netI 0.0417
_diffrn_reflns_Laue_measured_fraction_full 0.997
_diffrn_reflns_Laue_measured_fraction_max 0.971
_diffrn_reflns_limit_h_max 10
_diffrn_reflns_limit_h_min -10
_diffrn_reflns_limit_k_max 10
_diffrn_reflns_limit_k_min -16
_diffrn_reflns_limit_l_max 19
_diffrn_reflns_limit_l_min -20
_diffrn_reflns_number 6675
_diffrn_reflns_point_group_measured_fraction_full 0.997
_diffrn_reflns_point_group_measured_fraction_max 0.971
_diffrn_reflns_theta_full 67.684
_diffrn_reflns_theta_max 71.870
_diffrn_reflns_theta_min 4.334
_diffrn_source 'fine-focus sealed X-ray tube'
_diffrn_source_type 'Enhance (Cu) X-ray Source'
_exptl_absorpt_coefficient_mu 1.090
_exptl_absorpt_correction_T_max 1.00000
_exptl_absorpt_correction_T_min 0.88094
_exptl_absorpt_correction_type multi-scan
_exptl_absorpt_process_details
;
CrysAlisPro 1.171.39.35c (Rigaku Oxford Diffraction, 2017)
Empirical absorption correction using spherical harmonics,
 implemented in SCALE3 ABSPACK scaling algorithm.
;
_exptl_crystal_colour colourless
_exptl_crystal_colour_primary colourless
_exptl_crystal_density_diffrn 1.445
_exptl_crystal_description block
_exptl_crystal_F_000 824
_refine_diff_density_max 0.176
_refine_diff_density_min -0.166
_refine_diff_density_rms 0.037
_refine_ls_extinction_coef 0.0016(2)
_refine_ls_extinction_expression Fc^*^=kFc[1+0.001xFc^2^\l^3^/sin(2\q)]^-1/4^
_refine_ls_extinction_method 'SHELXL-2018/3 (Sheldrick 2018)'
_refine_ls_goodness_of_fit_ref 1.078
_refine_ls_hydrogen_treatment constr
_refine_ls_matrix_type full
_refine_ls_number_parameters 285
_refine_ls_number_reflns 3497
_refine_ls_number_restraints 78
_refine_ls_restrained_S_all 1.096
_refine_ls_R_factor_all 0.0761
_refine_ls_R_factor_gt 0.0509
_refine_ls_shift/su_max 0.000
_refine_ls_shift/su_mean 0.000
_refine_ls_structure_factor_coef Fsqd
_refine_ls_weighting_details 'w=1/[\s^2^(Fo^2^)+(0.0543P)^2^+0.2409P] where P=(Fo^2^+2Fc^2^)/3'
_refine_ls_weighting_scheme calc
_refine_ls_wR_factor_gt 0.1277
_refine_ls_wR_factor_ref 0.1461
_reflns_Friedel_coverage 0.000
_reflns_number_gt 2385
_reflns_number_total 3497
_reflns_threshold_expression 'I > 2\s(I)'
_cod_data_source_file jo0c00737_si_001.cif
_cod_data_source_block exp_10349
_cod_depositor_comments 'Adding full bibliography for 4038507.cif.'
_cod_database_code 4038507
_shelx_shelxl_version_number 2018/3
_shelx_space_group_comment
;
The symmetry employed for this shelxl refinement is uniquely defined
by the following loop, which should always be used as a source of
symmetry information in preference to the above space-group names.
They are only intended as comments.
;
_reflns_odcompleteness_completeness 99.77
_reflns_odcompleteness_iscentric 1
_reflns_odcompleteness_theta 66.97
_olex2_refinement_description
;
1. Fixed Uiso
 At 1.2 times of:
  All C(H) groups, All C(H,H) groups, All N(H) groups
 At 1.5 times of:
  All C(H,H,H) groups
2. Uiso/Uaniso restraints and constraints
Uanis(F2) \\sim Ueq, Uanis(F3) \\sim Ueq, Uanis(C1) \\sim Ueq, Uanis(F3A) \\sim
Ueq, Uanis(F2A) \\sim Ueq, Uanis(F1) \\sim Ueq, Uanis(F1A) \\sim Ueq: with
sigma of 0.01 and sigma for terminal atoms of 0.02
3. Rigid body (RIGU) restrains
 F1, F2, F3, C1, F3A, F2A, F1A
 with sigma for 1-2 distances of 0.004 and sigma for 1-3 distances of 0.004
4. Others
 Sof(F3A)=Sof(F2A)=Sof(F1A)=1-FVAR(1)
 Sof(F1)=Sof(F2)=Sof(F3)=FVAR(1)
5.a Secondary CH2 refined with riding coordinates:
 C17(H17A,H17B)
5.b Aromatic/amide H refined with riding coordinates:
 N1(H1), C7(H7), C9(H9), C6(H6), C15(H15), C14(H14)
5.c Idealised Me refined as rotating group:
 C11(H11A,H11B,H11C), C13(H13A,H13B,H13C), C18(H18A,H18B,H18C)
;
_olex2_submission_special_instructions 'No special instructions were received'
_oxdiff_exptl_absorpt_empirical_details
;
Empirical correction (ABSPACK) includes:
- Absorption correction using spherical harmonics
- Frame scaling
;
_oxdiff_exptl_absorpt_empirical_full_max 1.139
_oxdiff_exptl_absorpt_empirical_full_min 0.817

loop_
_space_group_symop_operation_xyz
'x, y, z'
'-x, y+1/2, -z+1/2'
'-x, -y, -z'
'x, -y-1/2, z-1/2'

loop_
_atom_site_label
_atom_site_type_symbol
_atom_site_fract_x
_atom_site_fract_y
_atom_site_fract_z
_atom_site_U_iso_or_equiv
_atom_site_adp_type
_atom_site_occupancy
_atom_site_site_symmetry_order
_atom_site_calc_flag
_atom_site_refinement_flags_posn
_atom_site_refinement_flags_adp
_atom_site_refinement_flags_occupancy
_atom_site_disorder_assembly
_atom_site_disorder_group
F1 F 0.6919(8) 0.5648(5) 0.2363(5) 0.091(2) Uani 0.730(16) 1 d . U P A 1
F2 F 0.8902(4) 0.4964(3) 0.1997(4) 0.0717(13) Uani 0.730(16) 1 d . U P A 1
F3 F 0.6968(10) 0.5247(5) 0.1138(3) 0.108(2) Uani 0.730(16) 1 d . U P A 1
O4 O 0.9596(2) 0.32932(14) 0.12179(13) 0.0646(5) Uani 1 1 d . . . . .
O1 O 0.4024(2) 0.51915(13) 0.25689(16) 0.0786(7) Uani 1 1 d . . . . .
O5 O 0.9172(3) 0.17126(14) 0.16139(16) 0.0827(7) Uani 1 1 d . . . . .
O2 O -0.3251(3) 0.45579(17) 0.46272(16) 0.0858(7) Uani 1 1 d . . . . .
O3 O -0.3616(3) 0.26315(18) 0.46751(16) 0.0915(8) Uani 1 1 d . . . . .
N1 N 0.6395(2) 0.22567(14) 0.21289(14) 0.0566(6) Uani 1 1 d . . . . .
H1 H 0.656420 0.161476 0.208942 0.068 Uiso 1 1 calc R . . . .
N2 N 0.5147(2) 0.26362(14) 0.24317(15) 0.0555(5) Uani 1 1 d . . . . .
C2 C 0.6704(3) 0.38971(15) 0.20495(14) 0.0425(5) Uani 1 1 d . . . . .
C4 C 0.5311(3) 0.36452(16) 0.23913(15) 0.0453(5) Uani 1 1 d . . . . .
C3 C 0.7366(3) 0.29657(16) 0.18904(15) 0.0458(5) Uani 1 1 d . . . . .
C8 C 0.0266(3) 0.37550(19) 0.36637(15) 0.0495(6) Uani 1 1 d . . . . .
C7 C 0.1590(3) 0.42134(18) 0.33087(16) 0.0511(6) Uani 1 1 d . . . . .
H7 H 0.156965 0.491675 0.324727 0.061 Uiso 1 1 calc R . . . .
C1 C 0.7328(3) 0.49319(18) 0.18859(17) 0.0537(6) Uani 1 1 d . U . . .
C9 C -0.0825(3) 0.4394(2) 0.39862(16) 0.0545(6) Uani 1 1 d . . . . .
H9 H -0.067728 0.509480 0.397849 0.065 Uiso 1 1 calc R . . . .
C5 C 0.4045(3) 0.42772(17) 0.26817(17) 0.0510(6) Uani 1 1 d . . . . .
C6 C 0.2816(3) 0.37355(18) 0.30645(16) 0.0532(6) Uani 1 1 d . . . . .
H6 H 0.290027 0.303546 0.313807 0.064 Uiso 1 1 calc R . . . .
C16 C 0.8808(3) 0.25860(18) 0.15602(16) 0.0526(6) Uani 1 1 d . . . . .
C15 C 0.0024(3) 0.2714(2) 0.36739(17) 0.0567(6) Uani 1 1 d . . . . .
H15 H 0.073149 0.227840 0.345763 0.068 Uiso 1 1 calc R . . . .
C10 C -0.2116(3) 0.4003(2) 0.43154(17) 0.0590(7) Uani 1 1 d . . . . .
C12 C -0.2329(3) 0.2948(2) 0.43323(18) 0.0635(7) Uani 1 1 d . . . . .
C14 C -0.1270(3) 0.2320(2) 0.40058(19) 0.0647(7) Uani 1 1 d . . . . .
H14 H -0.142409 0.162007 0.400776 0.078 Uiso 1 1 calc R . . . .
C11 C -0.3229(4) 0.5624(2) 0.4544(2) 0.0730(8) Uani 1 1 d . . . . .
H11A H -0.323996 0.579948 0.397004 0.110 Uiso 1 1 calc GR . . . .
H11B H -0.230194 0.589129 0.484392 0.110 Uiso 1 1 calc GR . . . .
H11C H -0.413097 0.590857 0.476095 0.110 Uiso 1 1 calc GR . . . .
C17 C 1.1085(3) 0.2998(3) 0.0945(2) 0.0743(9) Uani 1 1 d . . . . .
H17A H 1.093492 0.250377 0.050190 0.089 Uiso 1 1 calc R . . . .
H17B H 1.175061 0.270119 0.139881 0.089 Uiso 1 1 calc R . . . .
C13 C -0.3992(5) 0.1593(3) 0.4606(3) 0.1104(15) Uani 1 1 d . . . . .
H13A H -0.407229 0.139639 0.403461 0.166 Uiso 1 1 calc GR . . . .
H13B H -0.497016 0.147353 0.482545 0.166 Uiso 1 1 calc GR . . . .
H13C H -0.318955 0.120020 0.491061 0.166 Uiso 1 1 calc GR . . . .
C18 C 1.1798(4) 0.3942(3) 0.0651(3) 0.1083(14) Uani 1 1 d . . . . .
H18A H 1.119496 0.417998 0.016033 0.162 Uiso 1 1 calc GR . . . .
H18B H 1.284523 0.380176 0.052914 0.162 Uiso 1 1 calc GR . . . .
H18C H 1.181536 0.445393 0.107269 0.162 Uiso 1 1 calc GR . . . .
F3A F 0.617(2) 0.5294(11) 0.1261(10) 0.099(4) Uani 0.270(16) 1 d . U P A 2
F2A F 0.851(3) 0.4967(9) 0.1508(19) 0.116(6) Uani 0.270(16) 1 d . U P A 2
F1A F 0.723(2) 0.5518(13) 0.2518(9) 0.078(4) Uani 0.270(16) 1 d . U P A 2

loop_
_atom_site_aniso_label
_atom_site_aniso_U_11
_atom_site_aniso_U_22
_atom_site_aniso_U_33
_atom_site_aniso_U_23
_atom_site_aniso_U_13
_atom_site_aniso_U_12
F1 0.084(3) 0.0401(19) 0.162(5) -0.019(3) 0.071(3) -0.0072(19)
F2 0.0459(14) 0.0473(13) 0.125(3) 0.0061(18) 0.0263(17) -0.0074(11)
F3 0.133(5) 0.094(3) 0.093(2) 0.051(2) -0.009(3) -0.034(3)
O4 0.0546(11) 0.0572(10) 0.0886(14) 0.0025(9) 0.0397(10) 0.0046(9)
O1 0.0634(13) 0.0378(9) 0.144(2) 0.0008(10) 0.0569(13) 0.0042(8)
O5 0.0774(15) 0.0457(10) 0.134(2) 0.0080(11) 0.0544(14) 0.0199(10)
O2 0.0625(13) 0.0777(13) 0.1269(19) -0.0018(13) 0.0583(13) -0.0018(11)
O3 0.0727(15) 0.0874(15) 0.123(2) 0.0060(14) 0.0509(14) -0.0237(13)
N1 0.0483(12) 0.0325(9) 0.0936(16) -0.0010(9) 0.0295(11) 0.0019(9)
N2 0.0467(11) 0.0368(9) 0.0875(15) 0.0001(9) 0.0285(10) -0.0001(9)
C2 0.0407(12) 0.0346(10) 0.0543(13) 0.0029(9) 0.0157(10) 0.0026(9)
C4 0.0408(12) 0.0360(10) 0.0615(14) 0.0004(9) 0.0167(10) 0.0030(9)
C3 0.0430(12) 0.0365(10) 0.0603(13) 0.0030(9) 0.0174(10) 0.0023(9)
C8 0.0402(12) 0.0531(13) 0.0571(14) 0.0026(10) 0.0135(10) -0.0002(10)
C7 0.0423(13) 0.0450(12) 0.0688(15) -0.0010(11) 0.0195(11) -0.0027(10)
C1 0.0544(14) 0.0410(11) 0.0697(15) 0.0096(11) 0.0266(12) 0.0067(11)
C9 0.0416(14) 0.0540(13) 0.0714(16) 0.0010(11) 0.0221(11) -0.0032(11)
C5 0.0432(13) 0.0399(12) 0.0732(16) -0.0020(10) 0.0219(11) 0.0023(10)
C6 0.0473(14) 0.0447(12) 0.0708(16) 0.0041(11) 0.0218(12) 0.0005(11)
C16 0.0499(14) 0.0460(13) 0.0646(15) 0.0025(11) 0.0200(12) 0.0086(11)
C15 0.0504(14) 0.0531(13) 0.0691(16) 0.0032(12) 0.0193(12) 0.0012(12)
C10 0.0439(14) 0.0671(15) 0.0699(17) 0.0033(13) 0.0243(12) -0.0003(12)
C12 0.0509(15) 0.0704(17) 0.0726(17) 0.0085(13) 0.0230(13) -0.0147(13)
C14 0.0599(17) 0.0534(14) 0.0839(19) 0.0079(13) 0.0219(14) -0.0105(13)
C11 0.0571(18) 0.0776(19) 0.090(2) -0.0108(16) 0.0335(15) 0.0028(15)
C17 0.0477(16) 0.095(2) 0.086(2) -0.0019(17) 0.0333(14) 0.0129(15)
C13 0.106(3) 0.110(3) 0.123(3) -0.001(2) 0.052(3) -0.061(3)
C18 0.072(2) 0.137(4) 0.124(3) 0.025(3) 0.051(2) -0.011(2)
F3A 0.122(9) 0.057(5) 0.117(7) 0.043(4) -0.002(7) 0.019(6)
F2A 0.106(9) 0.066(5) 0.195(14) 0.043(8) 0.111(10) 0.025(6)
F1A 0.122(9) 0.039(5) 0.070(5) -0.014(3) -0.009(5) -0.009(5)

loop_
_atom_type_symbol
_atom_type_description
_atom_type_scat_dispersion_real
_atom_type_scat_dispersion_imag
_atom_type_scat_source
C C 0.0181 0.0091 'International Tables Vol C Tables 4.2.6.8 and 6.1.1.4'
H H 0.0000 0.0000 'International Tables Vol C Tables 4.2.6.8 and 6.1.1.4'
F F 0.0727 0.0534 'International Tables Vol C Tables 4.2.6.8 and 6.1.1.4'
N N 0.0311 0.0180 'International Tables Vol C Tables 4.2.6.8 and 6.1.1.4'
O O 0.0492 0.0322 'International Tables Vol C Tables 4.2.6.8 and 6.1.1.4'

loop_
_geom_angle_atom_site_label_1
_geom_angle_atom_site_label_2
_geom_angle_atom_site_label_3
_geom_angle
_geom_angle_site_symmetry_1
_geom_angle_site_symmetry_3
_geom_angle_publ_flag
C16 O4 C17 116.9(2) . . ?
C10 O2 C11 118.8(2) . . ?
C12 O3 C13 117.2(3) . . ?
N2 N1 C3 113.57(18) . . ?
N1 N2 C4 105.22(18) . . ?
C4 C2 C1 128.1(2) . . ?
C3 C2 C4 104.33(18) . . ?
C3 C2 C1 127.5(2) . . ?
N2 C4 C2 110.52(19) . . ?
N2 C4 C5 117.1(2) . . ?
C2 C4 C5 132.4(2) . . ?
N1 C3 C2 106.37(19) . . ?
N1 C3 C16 116.10(19) . . ?
C2 C3 C16 137.5(2) . . ?
C9 C8 C7 118.7(2) . . ?
C15 C8 C7 122.5(2) . . ?
C15 C8 C9 118.8(2) . . ?
C6 C7 C8 126.9(2) . . ?
F1 C1 F2 103.2(4) . . ?
F1 C1 F3 106.1(5) . . ?
F1 C1 C2 115.6(3) . . ?
F2 C1 C2 112.2(3) . . ?
F3 C1 F2 105.0(3) . . ?
F3 C1 C2 113.7(3) . . ?
F3A C1 C2 101.1(8) . . ?
F2A C1 C2 116.6(6) . . ?
F2A C1 F3A 100.5(10) . . ?
F2A C1 F1A 119.3(15) . . ?
F1A C1 C2 110.4(8) . . ?
F1A C1 F3A 105.8(10) . . ?
C10 C9 C8 121.1(2) . . ?
O1 C5 C4 120.4(2) . . ?
O1 C5 C6 123.0(2) . . ?
C6 C5 C4 116.57(19) . . ?
C7 C6 C5 121.9(2) . . ?
O4 C16 C3 113.7(2) . . ?
O5 C16 O4 124.9(2) . . ?
O5 C16 C3 121.4(2) . . ?
C8 C15 C14 120.1(2) . . ?
O2 C10 C9 125.6(3) . . ?
O2 C10 C12 115.1(2) . . ?
C9 C10 C12 119.3(2) . . ?
O3 C12 C10 115.2(3) . . ?
O3 C12 C14 125.1(3) . . ?
C14 C12 C10 119.6(2) . . ?
C12 C14 C15 121.1(3) . . ?
O4 C17 C18 106.4(3) . . ?

loop_
_geom_bond_atom_site_label_1
_geom_bond_atom_site_label_2
_geom_bond_distance
_geom_bond_site_symmetry_2
_geom_bond_publ_flag
F1 C1 1.290(6) . ?
F2 C1 1.351(4) . ?
F3 C1 1.292(5) . ?
O4 C16 1.308(3) . ?
O4 C17 1.450(3) . ?
O1 C5 1.216(3) . ?
O5 C16 1.191(3) . ?
O2 C10 1.357(3) . ?
O2 C11 1.409(4) . ?
O3 C12 1.354(3) . ?
O3 C13 1.405(4) . ?
N1 N2 1.323(3) . ?
N1 C3 1.335(3) . ?
N2 C4 1.336(3) . ?
C2 C4 1.411(3) . ?
C2 C3 1.386(3) . ?
C2 C1 1.496(3) . ?
C4 C5 1.485(3) . ?
C3 C16 1.487(3) . ?
C8 C7 1.458(3) . ?
C8 C9 1.401(3) . ?
C8 C15 1.385(4) . ?
C7 C6 1.323(3) . ?
C1 F3A 1.430(14) . ?
C1 F2A 1.238(9) . ?
C1 F1A 1.294(15) . ?
C9 C10 1.380(3) . ?
C5 C6 1.464(3) . ?
C15 C14 1.385(3) . ?
C10 C12 1.400(4) . ?
C12 C14 1.375(4) . ?
C17 C18 1.484(5) . ?

loop_
_geom_torsion_atom_site_label_1
_geom_torsion_atom_site_label_2
_geom_torsion_atom_site_label_3
_geom_torsion_atom_site_label_4
_geom_torsion
_geom_torsion_site_symmetry_1
_geom_torsion_site_symmetry_2
_geom_torsion_site_symmetry_3
_geom_torsion_site_symmetry_4
_geom_torsion_publ_flag
O1 C5 C6 C7 0.4(5) . . . . ?
O2 C10 C12 O3 -1.5(4) . . . . ?
O2 C10 C12 C14 177.9(3) . . . . ?
O3 C12 C14 C15 -179.4(3) . . . . ?
N1 N2 C4 C2 0.2(3) . . . . ?
N1 N2 C4 C5 179.0(2) . . . . ?
N1 C3 C16 O4 169.9(2) . . . . ?
N1 C3 C16 O5 -10.1(4) . . . . ?
N2 N1 C3 C2 0.0(3) . . . . ?
N2 N1 C3 C16 178.8(2) . . . . ?
N2 C4 C5 O1 -170.9(3) . . . . ?
N2 C4 C5 C6 6.1(4) . . . . ?
C2 C4 C5 O1 7.5(5) . . . . ?
C2 C4 C5 C6 -175.4(3) . . . . ?
C2 C3 C16 O4 -11.8(4) . . . . ?
C2 C3 C16 O5 168.2(3) . . . . ?
C4 C2 C3 N1 0.1(3) . . . . ?
C4 C2 C3 C16 -178.3(3) . . . . ?
C4 C2 C1 F1 28.0(6) . . . . ?
C4 C2 C1 F2 145.9(4) . . . . ?
C4 C2 C1 F3 -95.1(6) . . . . ?
C4 C2 C1 F3A -65.6(9) . . . . ?
C4 C2 C1 F2A -173.4(18) . . . . ?
C4 C2 C1 F1A 46.1(10) . . . . ?
C4 C5 C6 C7 -176.6(3) . . . . ?
C3 N1 N2 C4 -0.2(3) . . . . ?
C3 C2 C4 N2 -0.2(3) . . . . ?
C3 C2 C4 C5 -178.7(3) . . . . ?
C3 C2 C1 F1 -152.6(5) . . . . ?
C3 C2 C1 F2 -34.7(5) . . . . ?
C3 C2 C1 F3 84.3(6) . . . . ?
C3 C2 C1 F3A 113.8(8) . . . . ?
C3 C2 C1 F2A 6.0(19) . . . . ?
C3 C2 C1 F1A -134.5(9) . . . . ?
C8 C7 C6 C5 177.2(3) . . . . ?
C8 C9 C10 O2 -178.7(3) . . . . ?
C8 C9 C10 C12 0.5(4) . . . . ?
C8 C15 C14 C12 -0.3(4) . . . . ?
C7 C8 C9 C10 178.7(3) . . . . ?
C7 C8 C15 C14 -178.8(3) . . . . ?
C1 C2 C4 N2 179.3(3) . . . . ?
C1 C2 C4 C5 0.8(5) . . . . ?
C1 C2 C3 N1 -179.4(2) . . . . ?
C1 C2 C3 C16 2.3(5) . . . . ?
C9 C8 C7 C6 171.7(3) . . . . ?
C9 C8 C15 C14 -0.6(4) . . . . ?
C9 C10 C12 O3 179.2(3) . . . . ?
C9 C10 C12 C14 -1.4(5) . . . . ?
C16 O4 C17 C18 -175.2(3) . . . . ?
C15 C8 C7 C6 -10.1(4) . . . . ?
C15 C8 C9 C10 0.5(4) . . . . ?
C10 C12 C14 C15 1.3(5) . . . . ?
C11 O2 C10 C9 6.8(5) . . . . ?
C11 O2 C10 C12 -172.4(3) . . . . ?
C17 O4 C16 O5 -5.2(4) . . . . ?
C17 O4 C16 C3 174.8(2) . . . . ?
C13 O3 C12 C10 171.6(3) . . . . ?
C13 O3 C12 C14 -7.7(5) . . . . ?
